data_2214964
loop_
_publ_author_name
'Xi-Quan Che'

_publ_section_title
;<i>N</i>,<i>N</i>',<i>N</i>'',<i>N</i>'''-Tetrakis(2-hydroxybenzylidene)biphenyl-3,3',4,4'-tetramine
 dimethylformamide solvate
;
_journal_coeditor_code BG2088
_journal_issue 9
_journal_name_full 'Acta Crystallographica Section E'
_journal_page_first o3885
_journal_page_last o3885
_journal_paper_doi 10.1107/S1600536807040883
_journal_volume 63
_journal_year 2007
_chemical_formula_iupac 'C40 H30 N4 O4, C3 H7 N O'
_chemical_formula_moiety 'C40 H30 N4 O4, C3 H7 N O'
_chemical_formula_sum 'C43 H37 N5 O5'
_chemical_formula_weight 703.78
_chemical_name_systematic
;
N,N',N'',N'''-Tetrakis(2-hydroxybenzylidene)biphenyl-3,3',4,4'-tetramine
dimethylformamide solvate
;
_space_group_IT_number 14
_symmetry_cell_setting monoclinic
_symmetry_space_group_name_Hall '-P 2yn'
_symmetry_space_group_name_H-M 'P 1 21/n 1'
_atom_sites_solution_hydrogens geom
_atom_sites_solution_primary direct
_atom_sites_solution_secondary difmap
_audit_creation_method SHELXL-97
_cell_angle_alpha 90.00
_cell_angle_beta 93.882(2)
_cell_angle_gamma 90.00
_cell_formula_units_Z 2
_cell_length_a 15.2109(19)
_cell_length_b 6.3608(8)
_cell_length_c 20.119(3)
_cell_measurement_reflns_used 864
_cell_measurement_temperature 187(2)
_cell_measurement_theta_max 22.84
_cell_measurement_theta_min 3.68
_cell_volume 1942.1(4)
_computing_cell_refinement 'SAINT (Bruker, 2004)'
_computing_data_collection 'APEX2 (Bruker, 2004)'
_computing_data_reduction 'SAINT (Bruker, 2004)'
_computing_molecular_graphics 'SHELXTL (Sheldrick, 2001)'
_computing_publication_material 'SHELXTL (Sheldrick, 2001) and local programs'
_computing_structure_refinement 'SHELXTL (Sheldrick, 2001)'
_computing_structure_solution 'SHELXTL (Sheldrick, 2001)'
_diffrn_ambient_temperature 187(2)
_diffrn_measured_fraction_theta_full 0.998
_diffrn_measured_fraction_theta_max 0.998
_diffrn_measurement_device_type 'Bruker SMART APEX II CCD'
_diffrn_measurement_method '\f and \w'
_diffrn_radiation_monochromator graphite
_diffrn_radiation_source 'fine-focus sealed tube'
_diffrn_radiation_type MoK\a
_diffrn_radiation_wavelength 0.71073
_diffrn_reflns_av_R_equivalents 0.0332
_diffrn_reflns_av_sigmaI/netI 0.0406
_diffrn_reflns_limit_h_max 11
_diffrn_reflns_limit_h_min -18
_diffrn_reflns_limit_k_max 7
_diffrn_reflns_limit_k_min -7
_diffrn_reflns_limit_l_max 23
_diffrn_reflns_limit_l_min -23
_diffrn_reflns_number 9558
_diffrn_reflns_theta_full 25.03
_diffrn_reflns_theta_max 25.03
_diffrn_reflns_theta_min 3.25
_diffrn_standards_decay_% 0
_diffrn_standards_number 0
_exptl_absorpt_coefficient_mu 0.080
_exptl_absorpt_correction_T_max 0.9969
_exptl_absorpt_correction_T_min 0.9764
_exptl_absorpt_correction_type multi-scan
_exptl_absorpt_process_details '(SADABS; Bruker, 2004)'
_exptl_crystal_colour yellow
_exptl_crystal_density_diffrn 1.203
_exptl_crystal_density_method 'not measured'
_exptl_crystal_description plate
_exptl_crystal_F_000 740
_exptl_crystal_size_max 0.30
_exptl_crystal_size_mid 0.21
_exptl_crystal_size_min 0.04
_refine_diff_density_max 0.337
_refine_diff_density_min -0.209
_refine_ls_extinction_coef 0
_refine_ls_extinction_method none
_refine_ls_goodness_of_fit_ref 1.025
_refine_ls_hydrogen_treatment constr
_refine_ls_matrix_type full
_refine_ls_number_parameters 266
_refine_ls_number_reflns 3426
_refine_ls_number_restraints 22
_refine_ls_restrained_S_all 1.044
_refine_ls_R_factor_all 0.0909
_refine_ls_R_factor_gt 0.0663
_refine_ls_shift/su_max 0.008
_refine_ls_shift/su_mean 0.001
_refine_ls_structure_factor_coef Fsqd
_refine_ls_weighting_details 'calc w=1/[\s^2^(Fo^2^)+(0.1084P)^2^+1.0323P] where P=(Fo^2^+2Fc^2^)/3'
_refine_ls_weighting_scheme calc
_refine_ls_wR_factor_gt 0.1784
_refine_ls_wR_factor_ref 0.2005
_reflns_number_gt 2490
_reflns_number_total 3426
_reflns_threshold_expression I>2\s(I)
_cod_data_source_file bg2088.cif
_cod_data_source_block I
_cod_original_sg_symbol_H-M 'P 21/n'
_cod_database_code 2214964
_cod_database_fobs_code 2214964

loop_
_symmetry_equiv_pos_as_xyz
'x, y, z'
'-x+1/2, y+1/2, -z+1/2'
'-x, -y, -z'
'x-1/2, -y-1/2, z-1/2'

loop_
_atom_site_type_symbol
_atom_site_label
_atom_site_fract_x
_atom_site_fract_y
_atom_site_fract_z
_atom_site_U_iso_or_equiv
_atom_site_adp_type
_atom_site_calc_flag
_atom_site_refinement_flags
_atom_site_occupancy
C C1 0.48192(15) 0.9023(4) 0.01409(12) 0.0269(6) Uani d . 1
C C2 0.39813(16) 0.8299(4) -0.00735(13) 0.0307(6) Uani d . 1
H H2 0.3646 0.9065 -0.0407 0.037 Uiso calc R 1
C C3 0.36209(16) 0.6484(4) 0.01879(12) 0.0288(6) Uani d . 1
C C4 0.41093(16) 0.5308(4) 0.06705(12) 0.0266(6) Uani d . 1
C C5 0.49461(17) 0.6027(4) 0.08812(14) 0.0357(7) Uani d . 1
H H5 0.5288 0.5256 0.1210 0.043 Uiso calc R 1
C C6 0.52886(17) 0.7832(4) 0.06225(14) 0.0356(7) Uani d . 1
H H6 0.5863 0.8275 0.0778 0.043 Uiso calc R 1
C C7 0.21535(18) 0.7113(5) -0.01503(13) 0.0368(7) Uani d . 1
H H7 0.2263 0.8524 -0.0014 0.044 Uiso calc R 1
C C8 0.12903(18) 0.6584(5) -0.04537(14) 0.0383(7) Uani d . 1
C C9 0.1089(2) 0.4546(5) -0.06790(15) 0.0437(7) Uani d . 1
C C10 0.0257(2) 0.4126(5) -0.09811(17) 0.0572(9) Uani d . 1
H H10 0.0119 0.2752 -0.1141 0.069 Uiso calc R 1
C C11 -0.0367(2) 0.5690(6) -0.10487(17) 0.0569(9) Uani d . 1
H H11 -0.0934 0.5381 -0.1253 0.068 Uiso calc R 1
C C12 -0.0181(2) 0.7696(6) -0.08249(18) 0.0560(9) Uani d . 1
H H12 -0.0616 0.8769 -0.0871 0.067 Uiso calc R 1
C C13 0.06497(19) 0.8126(5) -0.05303(16) 0.0474(8) Uani d . 1
H H13 0.0782 0.9511 -0.0378 0.057 Uiso calc R 1
C C14 0.40784(17) 0.2289(4) 0.13573(13) 0.0330(6) Uani d . 1
H H14 0.4662 0.2592 0.1529 0.040 Uiso calc R 1
C C15 0.36358(17) 0.0459(4) 0.15970(12) 0.0308(6) Uani d . 1
C C16 0.27688(17) -0.0025(4) 0.13528(13) 0.0325(6) Uani d . 1
C C17 0.2362(2) -0.1822(4) 0.15791(15) 0.0413(7) Uani d . 1
H H17 0.1780 -0.2159 0.1412 0.050 Uiso calc R 1
C C18 0.2793(2) -0.3114(4) 0.20413(14) 0.0428(8) Uani d . 1
H H18 0.2510 -0.4345 0.2187 0.051 Uiso calc R 1
C C19 0.3637(2) -0.2632(5) 0.22955(15) 0.0456(8) Uani d . 1
H H19 0.3930 -0.3514 0.2621 0.055 Uiso calc R 1
C C20 0.4049(2) -0.0865(5) 0.20737(14) 0.0422(7) Uani d . 1
H H20 0.4628 -0.0540 0.2249 0.051 Uiso calc R 1
C C21 0.7766(7) 0.589(3) 0.3218(5) 0.228(9) Uani d PDU 0.50
H H21 0.7556 0.5590 0.3642 0.273 Uiso calc PR 0.50
C C22 0.7287(11) 0.555(3) 0.1895(4) 0.237(10) Uani d PDU 0.50
H H22A 0.7875 0.5964 0.1772 0.284 Uiso calc PR 0.50
H H22B 0.6840 0.6357 0.1628 0.284 Uiso calc PR 0.50
H H22C 0.7199 0.4049 0.1811 0.284 Uiso calc PR 0.50
C C23 0.6224(7) 0.556(3) 0.2722(6) 0.183(7) Uani d PDU 0.50
H H23A 0.6135 0.5440 0.3199 0.219 Uiso calc PR 0.50
H H23B 0.6050 0.4243 0.2498 0.219 Uiso calc PR 0.50
H H23C 0.5863 0.6716 0.2531 0.219 Uiso calc PR 0.50
N N1 0.27785(14) 0.5760(3) -0.00565(11) 0.0347(6) Uani d . 1
N N2 0.37056(13) 0.3513(3) 0.09206(10) 0.0287(5) Uani d . 1
N N3 0.7204(5) 0.601(3) 0.2628(3) 0.253(10) Uani d PD 0.50
O O1 0.16868(15) 0.2970(3) -0.06137(13) 0.0576(7) Uani d . 1
H H1 0.2155 0.3424 -0.0420 0.086 Uiso calc R 1
O O2 0.23246(12) 0.1201(3) 0.08988(11) 0.0465(6) Uani d . 1
H H2A 0.2659 0.2155 0.0775 0.070 Uiso calc R 1
O O3 0.8612(5) 0.622(2) 0.3127(4) 0.182(6) Uani d PD 0.50

loop_
_atom_site_aniso_label
_atom_site_aniso_U_11
_atom_site_aniso_U_22
_atom_site_aniso_U_33
_atom_site_aniso_U_12
_atom_site_aniso_U_13
_atom_site_aniso_U_23
C1 0.0278(13) 0.0250(13) 0.0286(13) -0.0023(11) 0.0066(10) -0.0032(10)
C2 0.0317(14) 0.0255(14) 0.0345(14) -0.0033(11) -0.0001(11) 0.0041(11)
C3 0.0314(13) 0.0243(13) 0.0307(13) -0.0059(11) 0.0017(11) -0.0013(11)
C4 0.0281(13) 0.0226(13) 0.0298(13) -0.0025(10) 0.0073(10) -0.0010(10)
C5 0.0327(14) 0.0343(15) 0.0393(15) -0.0036(12) -0.0026(11) 0.0092(12)
C6 0.0275(13) 0.0340(15) 0.0447(16) -0.0095(12) -0.0028(12) 0.0072(13)
C7 0.0381(15) 0.0325(15) 0.0392(16) -0.0121(13) -0.0018(12) 0.0045(12)
C8 0.0343(15) 0.0402(16) 0.0394(15) -0.0124(13) -0.0035(12) 0.0104(13)
C9 0.0447(17) 0.0413(17) 0.0434(17) -0.0120(14) -0.0089(13) 0.0120(14)
C10 0.058(2) 0.050(2) 0.061(2) -0.0285(18) -0.0165(16) 0.0119(16)
C11 0.0399(18) 0.064(2) 0.064(2) -0.0195(17) -0.0152(15) 0.0195(18)
C12 0.0387(17) 0.060(2) 0.068(2) -0.0083(16) -0.0056(15) 0.0176(18)
C13 0.0381(16) 0.0464(18) 0.057(2) -0.0076(15) -0.0029(14) 0.0071(15)
C14 0.0320(14) 0.0311(14) 0.0357(14) -0.0051(12) 0.0010(11) 0.0022(12)
C15 0.0375(14) 0.0261(13) 0.0294(13) -0.0015(11) 0.0077(11) 0.0009(11)
C16 0.0391(15) 0.0269(14) 0.0322(14) -0.0030(12) 0.0069(11) -0.0009(11)
C17 0.0448(17) 0.0365(16) 0.0437(16) -0.0122(14) 0.0103(13) -0.0018(13)
C18 0.064(2) 0.0257(14) 0.0411(16) -0.0081(14) 0.0218(15) 0.0007(12)
C19 0.064(2) 0.0335(16) 0.0405(16) 0.0023(15) 0.0102(15) 0.0123(13)
C20 0.0430(16) 0.0407(17) 0.0426(16) -0.0001(14) 0.0010(13) 0.0077(13)
C21 0.30(2) 0.33(2) 0.044(6) 0.02(2) -0.022(11) 0.011(10)
C22 0.200(15) 0.46(3) 0.049(6) 0.008(18) 0.023(8) 0.047(12)
C23 0.105(9) 0.36(2) 0.086(8) 0.054(12) 0.013(7) 0.007(12)
N1 0.0331(12) 0.0332(13) 0.0369(12) -0.0110(11) -0.0053(9) 0.0070(10)
N2 0.0307(11) 0.0237(11) 0.0321(12) -0.0026(9) 0.0059(9) 0.0012(9)
N3 0.119(8) 0.60(3) 0.032(4) 0.202(14) -0.029(4) -0.015(9)
O1 0.0574(14) 0.0385(12) 0.0737(17) -0.0128(11) -0.0191(12) 0.0003(11)
O2 0.0399(11) 0.0408(12) 0.0574(13) -0.0139(9) -0.0071(10) 0.0143(10)
O3 0.068(4) 0.384(16) 0.087(5) 0.092(8) -0.037(4) -0.018(7)

loop_
_atom_type_symbol
_atom_type_description
_atom_type_scat_dispersion_real
_atom_type_scat_dispersion_imag
_atom_type_scat_source
C C 0.0033 0.0016 'International Tables Vol C Tables 4.2.6.8 and 6.1.1.4'
H H 0.0000 0.0000 'International Tables Vol C Tables 4.2.6.8 and 6.1.1.4'
N N 0.0061 0.0033 'International Tables Vol C Tables 4.2.6.8 and 6.1.1.4'
O O 0.0106 0.0060 'International Tables Vol C Tables 4.2.6.8 and 6.1.1.4'

loop_
_geom_angle_atom_site_label_1
_geom_angle_atom_site_label_2
_geom_angle_atom_site_label_3
_geom_angle_site_symmetry_3
_geom_angle
C6 C1 C2 . 116.8(2)
C6 C1 C1 3_675 122.4(3)
C2 C1 C1 3_675 120.8(3)
C1 C2 C3 . 122.0(2)
C1 C2 H2 . 119.0
C3 C2 H2 . 119.0
C2 C3 C4 . 120.0(2)
C2 C3 N1 . 120.4(2)
C4 C3 N1 . 119.5(2)
C5 C4 C3 . 117.9(2)
C5 C4 N2 . 124.8(2)
C3 C4 N2 . 117.3(2)
C6 C5 C4 . 121.4(3)
C6 C5 H5 . 119.3
C4 C5 H5 . 119.3
C5 C6 C1 . 121.9(2)
C5 C6 H6 . 119.0
C1 C6 H6 . 119.0
N1 C7 C8 . 123.1(3)
N1 C7 H7 . 118.5
C8 C7 H7 . 118.5
C13 C8 C9 . 118.9(3)
C13 C8 C7 . 119.6(3)
C9 C8 C7 . 121.5(3)
O1 C9 C10 . 119.0(3)
O1 C9 C8 . 121.5(3)
C10 C9 C8 . 119.4(3)
C11 C10 C9 . 120.3(3)
C11 C10 H10 . 119.8
C9 C10 H10 . 119.8
C10 C11 C12 . 120.9(3)
C10 C11 H11 . 119.5
C12 C11 H11 . 119.5
C11 C12 C13 . 118.9(3)
C11 C12 H12 . 120.5
C13 C12 H12 . 120.5
C8 C13 C12 . 121.5(3)
C8 C13 H13 . 119.3
C12 C13 H13 . 119.3
N2 C14 C15 . 121.7(2)
N2 C14 H14 . 119.2
C15 C14 H14 . 119.2
C20 C15 C16 . 118.4(2)
C20 C15 C14 . 121.2(2)
C16 C15 C14 . 120.4(2)
O2 C16 C17 . 118.9(2)
O2 C16 C15 . 121.6(2)
C17 C16 C15 . 119.5(3)
C18 C17 C16 . 120.7(3)
C18 C17 H17 . 119.7
C16 C17 H17 . 119.7
C17 C18 C19 . 120.4(3)
C17 C18 H18 . 119.8
C19 C18 H18 . 119.8
C20 C19 C18 . 119.5(3)
C20 C19 H19 . 120.2
C18 C19 H19 . 120.2
C19 C20 C15 . 121.5(3)
C19 C20 H20 . 119.2
C15 C20 H20 . 119.2
O3 C21 N3 . 114.2(9)
O3 C21 H21 . 122.9
N3 C21 H21 . 122.9
N3 C22 H22A . 109.5
N3 C22 H22B . 109.5
H22A C22 H22B . 109.5
N3 C22 H22C . 109.5
H22A C22 H22C . 109.5
H22B C22 H22C . 109.5
N3 C23 H23A . 109.5
N3 C23 H23B . 109.5
H23A C23 H23B . 109.5
N3 C23 H23C . 109.5
H23A C23 H23C . 109.5
H23B C23 H23C . 109.5
C7 N1 C3 . 118.4(2)
C14 N2 C4 . 123.8(2)
C21 N3 C22 . 136.0(11)
C21 N3 C23 . 114.8(9)
C22 N3 C23 . 103.3(10)
C9 O1 H1 . 109.5
C16 O2 H2A . 109.5

loop_
_geom_bond_atom_site_label_1
_geom_bond_atom_site_label_2
_geom_bond_site_symmetry_2
_geom_bond_distance
C1 C6 . 1.389(4)
C1 C2 . 1.396(3)
C1 C1 3_675 1.487(5)
C2 C3 . 1.396(3)
C2 H2 . 0.9500
C3 C4 . 1.399(4)
C3 N1 . 1.418(3)
C4 C5 . 1.391(4)
C4 N2 . 1.406(3)
C5 C6 . 1.378(4)
C5 H5 . 0.9500
C6 H6 . 0.9500
C7 N1 . 1.287(4)
C7 C8 . 1.449(4)
C7 H7 . 0.9500
C8 C13 . 1.384(4)
C8 C9 . 1.401(4)
C9 O1 . 1.354(4)
C9 C10 . 1.392(4)
C10 C11 . 1.375(5)
C10 H10 . 0.9500
C11 C12 . 1.376(5)
C11 H11 . 0.9500
C12 C13 . 1.386(4)
C12 H12 . 0.9500
C13 H13 . 0.9500
C14 N2 . 1.277(3)
C14 C15 . 1.444(3)
C14 H14 . 0.9500
C15 C20 . 1.394(4)
C15 C16 . 1.410(4)
C16 O2 . 1.347(3)
C16 C17 . 1.391(4)
C17 C18 . 1.374(4)
C17 H17 . 0.9500
C18 C19 . 1.384(5)
C18 H18 . 0.9500
C19 C20 . 1.375(4)
C19 H19 . 0.9500
C20 H20 . 0.9500
C21 O3 . 1.328(8)
C21 N3 . 1.418(7)
C21 H21 . 0.9500
C22 N3 . 1.515(7)
C22 H22A . 0.9800
C22 H22B . 0.9800
C22 H22C . 0.9800
C23 N3 . 1.542(8)
C23 H23A . 0.9800
C23 H23B . 0.9800
C23 H23C . 0.9800
O1 H1 . 0.8400
O2 H2A . 0.8400

loop_
_geom_hbond_atom_site_label_D
_geom_hbond_atom_site_label_H
_geom_hbond_atom_site_label_A
_geom_hbond_distance_DH
_geom_hbond_distance_HA
_geom_hbond_distance_DA
_geom_hbond_angle_DHA
_geom_hbond_publ_flag
O2 H2A N2 0.84 1.82 2.562(3) 146.8 y
O1 H1 N1 0.84 1.88 2.629(3) 147.2 y

loop_
_geom_torsion_atom_site_label_1
_geom_torsion_atom_site_label_2
_geom_torsion_atom_site_label_3
_geom_torsion_atom_site_label_4
_geom_torsion_site_symmetry_1
_geom_torsion
C6 C1 C2 C3 . 1.0(4)
C1 C1 C2 C3 3_675 -179.2(3)
C1 C2 C3 C4 . -1.3(4)
C1 C2 C3 N1 . -178.1(2)
C2 C3 C4 C5 . 0.9(4)
N1 C3 C4 C5 . 177.7(2)
C2 C3 C4 N2 . 179.2(2)
N1 C3 C4 N2 . -4.0(3)
C3 C4 C5 C6 . -0.3(4)
N2 C4 C5 C6 . -178.4(2)
C4 C5 C6 C1 . 0.0(4)
C2 C1 C6 C5 . -0.3(4)
C1 C1 C6 C5 3_675 179.9(3)
N1 C7 C8 C13 . 179.3(3)
N1 C7 C8 C9 . -1.4(4)
C13 C8 C9 O1 . -179.6(3)
C7 C8 C9 O1 . 1.1(4)
C13 C8 C9 C10 . 0.8(4)
C7 C8 C9 C10 . -178.5(3)
O1 C9 C10 C11 . 179.4(3)
C8 C9 C10 C11 . -1.0(5)
C9 C10 C11 C12 . 0.5(5)
C10 C11 C12 C13 . 0.2(5)
C9 C8 C13 C12 . -0.1(5)
C7 C8 C13 C12 . 179.2(3)
C11 C12 C13 C8 . -0.4(5)
N2 C14 C15 C20 . 180.0(3)
N2 C14 C15 C16 . -0.2(4)
C20 C15 C16 O2 . 179.0(2)
C14 C15 C16 O2 . -0.8(4)
C20 C15 C16 C17 . -1.7(4)
C14 C15 C16 C17 . 178.5(2)
O2 C16 C17 C18 . 179.9(3)
C15 C16 C17 C18 . 0.6(4)
C16 C17 C18 C19 . 0.8(4)
C17 C18 C19 C20 . -1.1(4)
C18 C19 C20 C15 . 0.0(4)
C16 C15 C20 C19 . 1.4(4)
C14 C15 C20 C19 . -178.8(3)
C8 C7 N1 C3 . 174.3(2)
C2 C3 N1 C7 . -44.2(4)
C4 C3 N1 C7 . 139.0(3)
C15 C14 N2 C4 . -179.8(2)
C5 C4 N2 C14 . -2.5(4)
C3 C4 N2 C14 . 179.4(2)
O3 C21 N3 C22 . 31(3)
O3 C21 N3 C23 . 178.4(16)
